data_1516408
loop_
_publ_author_name
'Puntus, Lada N.'
'Lyssenko, Konstantin A.'
'Pekareva, Irina S.'
'B\"unzli, Jean-Claude G'

_publ_section_title
;
 Intermolecular interactions as actors in energy-transfer processes in
 lanthanide complexes with 2,2'-bipyridine.
;
_journal_issue 27
_journal_name_full 'The journal of physical chemistry. B'
_journal_page_first 9265
_journal_page_last 9277
_journal_paper_doi 10.1021/jp902390z
_journal_volume 113
_journal_year 2009
_chemical_formula_moiety 'C20 H20 Cl2 Eu N4 O2, H2 O, Cl'
_chemical_formula_sum 'C20 H22 Cl3 Eu N4 O3'
_chemical_formula_weight 624.73
_chemical_name_systematic
; 
 ? 
;
_space_group_IT_number 2
_symmetry_cell_setting triclinic
_symmetry_space_group_name_Hall '-P 1'
_symmetry_space_group_name_H-M 'P -1'
_atom_sites_solution_hydrogens geom
_atom_sites_solution_primary direct
_atom_sites_solution_secondary difmap
_audit_creation_method SHELXL-97
_cell_angle_alpha 66.106(3)
_cell_angle_beta 88.232(3)
_cell_angle_gamma 83.116(3)
_cell_formula_units_Z 4
_cell_length_a 7.4596(8)
_cell_length_b 17.774(2)
_cell_length_c 19.394(2)
_cell_measurement_reflns_used 815
_cell_measurement_temperature 100(2)
_cell_measurement_theta_max 28
_cell_measurement_theta_min 3
_cell_volume 2333.6(4)
_computing_cell_refinement 'Bruker SAINT'
_computing_data_collection 'Bruker APEX II'
_computing_data_reduction 'Bruker SAINT'
_computing_molecular_graphics 'Bruker SHELXTL'
_computing_publication_material 'Bruker SHELXTL'
_computing_structure_refinement 'SHELXL-97 (Sheldrick, 1997)'
_computing_structure_solution 'SHELXS-97 (Sheldrick, 1997)'
_diffrn_ambient_temperature 100(2)
_diffrn_measured_fraction_theta_full 0.979
_diffrn_measured_fraction_theta_max 0.979
_diffrn_measurement_device_type 'Bruker APEX II CCD area detector''
_diffrn_measurement_method 'omega scans'
_diffrn_radiation_monochromator graphite
_diffrn_radiation_source 'fine-focus sealed tube'
_diffrn_radiation_type MoK\a
_diffrn_radiation_wavelength 0.71073
_diffrn_reflns_av_R_equivalents 0.0771
_diffrn_reflns_av_sigmaI/netI 0.1715
_diffrn_reflns_limit_h_max 9
_diffrn_reflns_limit_h_min -9
_diffrn_reflns_limit_k_max 23
_diffrn_reflns_limit_k_min -23
_diffrn_reflns_limit_l_max 24
_diffrn_reflns_limit_l_min -25
_diffrn_reflns_number 18243
_diffrn_reflns_theta_full 28.00
_diffrn_reflns_theta_max 28.00
_diffrn_reflns_theta_min 1.15
_exptl_absorpt_coefficient_mu 3.060
_exptl_absorpt_correction_T_max 0.690
_exptl_absorpt_correction_T_min 0.498
_exptl_absorpt_correction_type multi-scan
_exptl_absorpt_process_details SADABS
_exptl_crystal_colour colorless
_exptl_crystal_density_diffrn 1.778
_exptl_crystal_density_method 'not measured'
_exptl_crystal_description prism
_exptl_crystal_F_000 1232
_exptl_crystal_size_max 0.23
_exptl_crystal_size_mid 0.18
_exptl_crystal_size_min 0.12
_refine_diff_density_max 1.646
_refine_diff_density_min -1.572
_refine_ls_extinction_method none
_refine_ls_goodness_of_fit_ref 0.928
_refine_ls_hydrogen_treatment constr
_refine_ls_matrix_type full
_refine_ls_number_parameters 559
_refine_ls_number_reflns 11030
_refine_ls_number_restraints 0
_refine_ls_restrained_S_all 0.928
_refine_ls_R_factor_all 0.1247
_refine_ls_R_factor_gt 0.0567
_refine_ls_shift/su_max 0.002
_refine_ls_shift/su_mean 0.000
_refine_ls_structure_factor_coef Fsqd
_refine_ls_weighting_details 'calc w=1/[\s^2^(Fo^2^)+(0.0040P)^2^+0.4000P] where P=(Fo^2^+2Fc^2^)/3'
_refine_ls_weighting_scheme calc
_refine_ls_wR_factor_gt 0.0727
_refine_ls_wR_factor_ref 0.0884
_reflns_number_gt 6134
_reflns_number_total 11030
_reflns_threshold_expression I>2\s(I)
_cod_data_source_file jp902390z_si_001.cif
_cod_data_source_block 3Eu
_cod_depositor_comments
;
The following automatic conversions were performed:

'_symmetry_cell_setting' value 'Triclinic' changed to 'triclinic'
according to
/usr/data/users/saulius/automatic-downloads/retrospective/ACS/lib/dictionaries/cif_core.dic
dictionary named 'cif_core.dic' version 2.4.2 from 2011-04-26.

Automatic conversion script
Id: cif_fix_values 2281 2013-09-26 08:29:07Z andrius 
;
_cod_database_code 1516408

loop_
_symmetry_equiv_pos_as_xyz
'x, y, z'
'-x, -y, -z'

loop_
_atom_site_label
_atom_site_type_symbol
_atom_site_fract_x
_atom_site_fract_y
_atom_site_fract_z
_atom_site_U_iso_or_equiv
_atom_site_adp_type
_atom_site_occupancy
_atom_site_symmetry_multiplicity
_atom_site_calc_flag
_atom_site_refinement_flags
Eu1 Eu 0.06988(6) 0.76683(3) 0.49509(2) 0.01301(11) Uani 1 1 d .
Cl1 Cl -0.2562(3) 0.78683(13) 0.55855(12) 0.0216(5) Uani 1 1 d .
Cl2 Cl -0.1323(3) 0.84401(13) 0.36675(12) 0.0209(5) Uani 1 1 d .
Cl3 Cl -0.5220(3) 0.55837(13) 0.66499(12) 0.0209(5) Uani 1 1 d .
O1 O 0.3832(7) 0.7317(3) 0.5363(3) 0.0216(14) Uani 1 1 d .
H1OB H 0.4752 0.7573 0.5311 0.026 Uiso 1 1 d R
H1OA H 0.4302 0.6885 0.5726 0.026 Uiso 1 1 d R
O2 O 0.0971(7) 0.6517(3) 0.6162(3) 0.0222(14) Uani 1 1 d .
H2OA H 0.2025 0.6262 0.6294 0.027 Uiso 1 1 d R
H2OB H 0.0242 0.6240 0.6484 0.027 Uiso 1 1 d R
O3 O -0.1303(7) 0.5671(4) 0.7160(3) 0.0249(15) Uani 1 1 d .
H3OA H -0.2278 0.5713 0.6925 0.030 Uiso 1 1 d R
H3OB H -0.0697 0.5199 0.7387 0.030 Uiso 1 1 d R
N2B N -0.0461(9) 0.6481(4) 0.4730(4) 0.0145(16) Uani 1 1 d .
N2A N 0.1262(9) 0.8482(4) 0.5748(4) 0.0185(17) Uani 1 1 d .
N2B' N 0.2525(9) 0.7127(4) 0.4066(4) 0.0201(17) Uani 1 1 d .
N2A' N 0.2086(8) 0.9025(4) 0.4287(3) 0.0129(15) Uani 1 1 d .
C1B' C 0.1828(11) 0.6600(5) 0.3815(5) 0.017(2) Uani 1 1 d .
C1B C 0.0155(11) 0.6276(5) 0.4163(5) 0.0138(19) Uani 1 1 d .
C1A C 0.1905(10) 0.9233(5) 0.5438(5) 0.0145(18) Uani 1 1 d .
C1A' C 0.2413(10) 0.9509(5) 0.4654(4) 0.0138(18) Uani 1 1 d .
C3B C -0.1912(11) 0.6166(5) 0.5096(5) 0.019(2) Uani 1 1 d .
H3BA H -0.2337 0.6315 0.5496 0.022 Uiso 1 1 calc R
C3A C 0.0801(11) 0.8201(5) 0.6468(5) 0.019(2) Uani 1 1 d .
H3AA H 0.0378 0.7672 0.6688 0.023 Uiso 1 1 calc R
C3B' C 0.4109(12) 0.7389(6) 0.3788(5) 0.023(2) Uani 1 1 d .
H3BB H 0.4623 0.7736 0.3974 0.028 Uiso 1 1 calc R
C3A' C 0.2501(11) 0.9303(5) 0.3553(5) 0.021(2) Uani 1 1 d .
H3AB H 0.2251 0.8977 0.3290 0.025 Uiso 1 1 calc R
C4B C -0.2850(11) 0.5624(5) 0.4924(5) 0.0176(19) Uani 1 1 d .
H4BA H -0.3866 0.5397 0.5204 0.021 Uiso 1 1 calc R
C4B' C 0.5054(12) 0.7188(5) 0.3243(5) 0.025(2) Uani 1 1 d .
H4BB H 0.6163 0.7399 0.3055 0.030 Uiso 1 1 calc R
C4A' C 0.3253(11) 1.0017(5) 0.3153(5) 0.021(2) Uani 1 1 d .
H4AA H 0.3494 1.0182 0.2631 0.026 Uiso 1 1 calc R
C4A C 0.0903(11) 0.8639(5) 0.6919(5) 0.023(2) Uani 1 1 d .
H4AB H 0.0578 0.8412 0.7434 0.028 Uiso 1 1 calc R
C5B' C 0.4319(12) 0.6669(5) 0.2987(5) 0.025(2) Uani 1 1 d .
H5BA H 0.4916 0.6516 0.2615 0.031 Uiso 1 1 calc R
C5A' C 0.3655(11) 1.0495(5) 0.3535(5) 0.025(2) Uani 1 1 d .
H5AA H 0.4207 1.0988 0.3286 0.029 Uiso 1 1 calc R
C5A C 0.1489(11) 0.9410(5) 0.6593(5) 0.023(2) Uani 1 1 d .
H5AB H 0.1557 0.9734 0.6877 0.028 Uiso 1 1 calc R
C5B C -0.2221(12) 0.5437(6) 0.4327(5) 0.028(2) Uani 1 1 d .
H5BB H -0.2820 0.5081 0.4180 0.034 Uiso 1 1 calc R
C6B C -0.0741(11) 0.5765(5) 0.3950(5) 0.018(2) Uani 1 1 d .
H6BA H -0.0320 0.5642 0.3536 0.021 Uiso 1 1 calc R
C6A' C 0.3221(10) 1.0226(5) 0.4288(5) 0.0173(19) Uani 1 1 d .
H6AA H 0.3483 1.0541 0.4561 0.021 Uiso 1 1 calc R
C6A C 0.1972(10) 0.9701(5) 0.5851(4) 0.0150(19) Uani 1 1 d .
H6AB H 0.2360 1.0236 0.5618 0.018 Uiso 1 1 calc R
C6B' C 0.2711(12) 0.6376(6) 0.3276(5) 0.023(2) Uani 1 1 d .
H6BB H 0.2203 0.6016 0.3103 0.028 Uiso 1 1 calc R
Eu1' Eu 0.18584(6) 0.77243(3) 0.98297(2) 0.01653(12) Uani 1 1 d .
Cl1' Cl 0.5312(3) 0.76097(18) 1.02389(14) 0.0397(7) Uani 1 1 d .
Cl2' Cl -0.0669(3) 0.85107(13) 0.87103(11) 0.0202(5) Uani 1 1 d .
Cl3' Cl 0.9089(3) 0.60734(16) 1.19975(13) 0.0342(6) Uani 1 1 d .
O1' O -0.0851(7) 0.7615(4) 1.0478(3) 0.0244(15) Uani 1 1 d .
H1OC H -0.1979 0.7754 1.0392 0.029 Uiso 1 1 d R
H1OD H -0.1015 0.7236 1.0909 0.029 Uiso 1 1 d R
O2' O 0.2359(7) 0.6503(4) 1.0946(3) 0.0287(16) Uani 1 1 d .
H2OD H 0.3222 0.6127 1.1161 0.034 Uiso 1 1 d R
H2OC H 0.1530 0.6351 1.1266 0.034 Uiso 1 1 d R
O3' O 0.5390(8) 0.5539(4) 1.1594(3) 0.0320(17) Uani 1 1 d .
H3OC H 0.6313 0.5783 1.1578 0.038 Uiso 1 1 d R
H3OD H 0.5315 0.5383 1.2069 0.038 Uiso 1 1 d R
C1D C 0.1241(13) 0.6484(6) 0.8866(5) 0.027(2) Uani 1 1 d .
C1C' C 0.2611(10) 0.9710(5) 0.9654(5) 0.0163(19) Uani 1 1 d .
C1D' C 0.2881(12) 0.6849(5) 0.8529(5) 0.024(2) Uani 1 1 d .
C1C C 0.2096(11) 0.9301(5) 1.0445(4) 0.0154(19) Uani 1 1 d .
N2C N 0.1820(8) 0.8499(4) 1.0714(4) 0.0154(16) Uani 1 1 d .
N2D N 0.0693(9) 0.6586(5) 0.9504(4) 0.0214(18) Uani 1 1 d .
N2D' N 0.3547(9) 0.7356(5) 0.8802(4) 0.0198(18) Uani 1 1 d .
N2C' N 0.2529(9) 0.9256(4) 0.9233(4) 0.0204(17) Uani 1 1 d .
C3C C 0.1386(11) 0.8134(6) 1.1435(5) 0.021(2) Uani 1 1 d .
H3CA H 0.1233 0.7562 1.1630 0.026 Uiso 1 1 calc R
C3D C -0.0784(12) 0.6249(6) 0.9831(6) 0.031(3) Uani 1 1 d .
H3DA H -0.1197 0.6324 1.0270 0.037 Uiso 1 1 calc R
C3C' C 0.2955(10) 0.9616(6) 0.8492(5) 0.023(2) Uani 1 1 d .
H3CB H 0.2897 0.9311 0.8190 0.027 Uiso 1 1 calc R
C3D' C 0.5087(12) 0.7668(6) 0.8522(5) 0.026(2) Uani 1 1 d .
H3DB H 0.5562 0.8012 0.8722 0.031 Uiso 1 1 calc R
C5D C -0.1216(13) 0.5692(6) 0.8936(6) 0.034(3) Uani 1 1 d .
H5DA H -0.1853 0.5382 0.8747 0.041 Uiso 1 1 calc R
C4C C 0.1141(10) 0.8531(5) 1.1917(5) 0.019(2) Uani 1 1 d .
H4CA H 0.0831 0.8241 1.2428 0.023 Uiso 1 1 calc R
C4D' C 0.6008(13) 0.7515(6) 0.7964(5) 0.032(2) Uani 1 1 d .
H4DA H 0.7111 0.7739 0.7787 0.038 Uiso 1 1 calc R
C4C' C 0.3465(11) 1.0400(6) 0.8159(5) 0.026(2) Uani 1 1 d .
H4CB H 0.3767 1.0630 0.7641 0.031 Uiso 1 1 calc R
C4D C -0.1750(12) 0.5797(5) 0.9569(6) 0.028(2) Uani 1 1 d .
H4DB H -0.2779 0.5563 0.9831 0.034 Uiso 1 1 calc R
C5C C 0.1356(11) 0.9343(5) 1.1640(5) 0.022(2) Uani 1 1 d .
H5CA H 0.1171 0.9637 1.1956 0.026 Uiso 1 1 calc R
C5C' C 0.3528(11) 1.0845(6) 0.8594(5) 0.029(2) Uani 1 1 d .
H5CB H 0.3850 1.1393 0.8374 0.034 Uiso 1 1 calc R
C5D' C 0.5299(14) 0.7027(6) 0.7663(5) 0.040(3) Uani 1 1 d .
H5DB H 0.5879 0.6932 0.7257 0.048 Uiso 1 1 calc R
C6D' C 0.3772(13) 0.6686(6) 0.7951(5) 0.029(2) Uani 1 1 d .
H6DA H 0.3303 0.6333 0.7759 0.035 Uiso 1 1 calc R
C6C C 0.1846(10) 0.9750(5) 1.0896(4) 0.0158(19) Uani 1 1 d .
H6CA H 0.2009 1.0321 1.0698 0.019 Uiso 1 1 calc R
C6C' C 0.3132(11) 1.0502(5) 0.9334(5) 0.021(2) Uani 1 1 d .
H6CB H 0.3211 1.0804 0.9637 0.026 Uiso 1 1 calc R
C6D C 0.0276(14) 0.6047(6) 0.8578(6) 0.040(3) Uani 1 1 d .
H6DB H 0.0658 0.5994 0.8127 0.048 Uiso 1 1 calc R

loop_
_atom_site_aniso_label
_atom_site_aniso_U_11
_atom_site_aniso_U_22
_atom_site_aniso_U_33
_atom_site_aniso_U_23
_atom_site_aniso_U_13
_atom_site_aniso_U_12
Eu1 0.0147(3) 0.0134(3) 0.0113(3) -0.0050(2) -0.00166(19) -0.00282(19)
Cl1 0.0142(11) 0.0250(13) 0.0300(13) -0.0151(11) 0.0020(9) -0.0043(9)
Cl2 0.0251(12) 0.0201(12) 0.0157(12) -0.0052(10) -0.0074(9) -0.0009(9)
Cl3 0.0170(11) 0.0221(12) 0.0215(12) -0.0063(10) -0.0031(9) -0.0029(9)
O1 0.022(3) 0.016(3) 0.019(3) 0.001(3) -0.001(3) -0.004(3)
O2 0.016(3) 0.027(4) 0.018(3) -0.004(3) -0.004(3) 0.003(3)
O3 0.022(3) 0.037(4) 0.013(3) -0.007(3) -0.008(3) -0.004(3)
N2B 0.015(4) 0.012(4) 0.014(4) -0.003(3) -0.003(3) 0.001(3)
N2A 0.016(4) 0.023(4) 0.021(4) -0.014(4) 0.001(3) -0.001(3)
N2B' 0.026(4) 0.016(4) 0.014(4) -0.003(3) -0.006(3) 0.005(3)
N2A' 0.012(4) 0.020(4) 0.006(3) -0.003(3) 0.004(3) -0.007(3)
C1B' 0.021(5) 0.013(5) 0.015(5) -0.005(4) -0.005(4) 0.003(4)
C1B 0.015(5) 0.013(5) 0.013(5) -0.006(4) -0.004(4) 0.000(4)
C1A 0.008(4) 0.020(5) 0.017(5) -0.011(4) -0.004(3) 0.005(4)
C1A' 0.016(5) 0.010(4) 0.014(5) -0.004(4) -0.005(4) 0.001(3)
C3B 0.031(5) 0.011(5) 0.017(5) -0.008(4) -0.007(4) -0.006(4)
C3A 0.020(5) 0.018(5) 0.015(5) -0.004(4) 0.000(4) 0.002(4)
C3B' 0.021(5) 0.020(5) 0.027(6) -0.007(5) -0.008(4) 0.002(4)
C3A' 0.018(5) 0.025(5) 0.017(5) -0.009(4) 0.000(4) 0.005(4)
C4B 0.017(5) 0.011(5) 0.020(5) -0.003(4) 0.001(4) 0.001(4)
C4B' 0.019(5) 0.024(5) 0.020(5) 0.000(4) 0.005(4) 0.003(4)
C4A' 0.018(5) 0.018(5) 0.021(5) -0.001(4) 0.002(4) -0.002(4)
C4A 0.021(5) 0.031(6) 0.017(5) -0.012(5) -0.006(4) 0.005(4)
C5B' 0.036(6) 0.021(5) 0.019(5) -0.010(4) 0.009(4) 0.008(4)
C5A' 0.022(5) 0.012(5) 0.030(6) 0.003(4) 0.001(4) -0.008(4)
C5A 0.020(5) 0.024(5) 0.037(6) -0.025(5) -0.008(4) 0.003(4)
C5B 0.033(6) 0.023(5) 0.032(6) -0.013(5) -0.011(5) -0.001(4)
C6B 0.019(5) 0.019(5) 0.018(5) -0.012(4) -0.006(4) 0.001(4)
C6A' 0.012(4) 0.016(5) 0.021(5) -0.003(4) -0.002(4) -0.008(4)
C6A 0.012(4) 0.018(5) 0.016(5) -0.009(4) -0.004(4) 0.005(4)
C6B' 0.031(6) 0.027(6) 0.012(5) -0.007(4) 0.002(4) -0.005(4)
Eu1' 0.0171(3) 0.0213(3) 0.0114(3) -0.0068(2) -0.00086(19) -0.0019(2)
Cl1' 0.0143(13) 0.0652(19) 0.0312(15) -0.0107(14) -0.0033(10) -0.0047(12)
Cl2' 0.0200(12) 0.0250(12) 0.0152(11) -0.0081(10) -0.0021(9) -0.0008(9)
Cl3' 0.0300(14) 0.0465(16) 0.0182(13) -0.0025(12) -0.0022(10) -0.0131(12)
O1' 0.026(4) 0.032(4) 0.011(3) -0.002(3) -0.004(3) -0.010(3)
O2' 0.026(4) 0.036(4) 0.022(4) -0.010(3) -0.004(3) -0.003(3)
O3' 0.029(4) 0.035(4) 0.025(4) -0.005(3) -0.001(3) -0.007(3)
C1D 0.043(7) 0.015(5) 0.025(6) -0.010(5) -0.011(5) 0.004(5)
C1C' 0.007(4) 0.021(5) 0.021(5) -0.009(4) -0.005(4) 0.005(4)
C1D' 0.025(6) 0.014(5) 0.020(5) 0.001(4) -0.004(4) 0.011(4)
C1C 0.016(5) 0.023(5) 0.010(4) -0.009(4) 0.000(4) -0.004(4)
N2C 0.015(4) 0.029(4) 0.007(4) -0.011(3) 0.004(3) -0.006(3)
N2D 0.016(4) 0.030(5) 0.015(4) -0.005(4) 0.002(3) -0.003(4)
N2D' 0.020(4) 0.021(4) 0.015(4) -0.005(4) -0.004(3) 0.003(3)
N2C' 0.023(4) 0.025(4) 0.013(4) -0.009(4) -0.002(3) 0.004(3)
C3C 0.026(5) 0.026(5) 0.015(5) -0.008(4) 0.005(4) -0.014(4)
C3D 0.030(6) 0.023(6) 0.042(7) -0.016(5) -0.012(5) 0.002(5)
C3C' 0.011(5) 0.045(6) 0.018(5) -0.020(5) -0.004(4) 0.005(4)
C3D' 0.033(6) 0.025(6) 0.010(5) 0.001(4) 0.006(4) 0.001(4)
C5D 0.036(6) 0.024(6) 0.037(7) -0.008(5) -0.012(5) -0.003(5)
C4C 0.020(5) 0.027(5) 0.012(5) -0.009(4) 0.005(4) -0.005(4)
C4D' 0.034(6) 0.021(6) 0.030(6) -0.004(5) 0.000(5) 0.011(5)
C4C' 0.018(5) 0.028(6) 0.015(5) 0.004(4) 0.010(4) 0.007(4)
C4D 0.018(5) 0.017(5) 0.040(7) 0.000(5) -0.005(4) -0.008(4)
C5C 0.024(5) 0.028(6) 0.017(5) -0.013(4) -0.005(4) 0.003(4)
C5C' 0.019(5) 0.021(5) 0.034(6) 0.000(5) -0.004(4) 0.004(4)
C5D' 0.052(8) 0.040(7) 0.018(6) -0.008(5) 0.008(5) 0.017(6)
C6D' 0.044(7) 0.027(6) 0.018(5) -0.013(5) -0.001(5) 0.004(5)
C6C 0.016(5) 0.015(5) 0.014(5) -0.005(4) -0.005(4) 0.005(4)
C6C' 0.023(5) 0.018(5) 0.020(5) -0.005(4) -0.003(4) 0.000(4)
C6D 0.058(8) 0.027(6) 0.030(7) -0.010(5) -0.009(6) 0.006(6)

loop_
_atom_type_symbol
_atom_type_description
_atom_type_scat_dispersion_real
_atom_type_scat_dispersion_imag
_atom_type_scat_source
C C 0.0033 0.0016 'International Tables Vol C Tables 4.2.6.8 and 6.1.1.4'
H H 0.0000 0.0000 'International Tables Vol C Tables 4.2.6.8 and 6.1.1.4'
N N 0.0061 0.0033 'International Tables Vol C Tables 4.2.6.8 and 6.1.1.4'
O O 0.0106 0.0060 'International Tables Vol C Tables 4.2.6.8 and 6.1.1.4'
Cl Cl 0.1484 0.1585 'International Tables Vol C Tables 4.2.6.8 and 6.1.1.4'
Eu Eu -0.1578 3.6682 'International Tables Vol C Tables 4.2.6.8 and 6.1.1.4'

loop_
_geom_angle_atom_site_label_1
_geom_angle_atom_site_label_2
_geom_angle_atom_site_label_3
_geom_angle
O2 Eu1 O1 70.33(18)
O2 Eu1 N2A' 137.22(18)
O1 Eu1 N2A' 75.77(19)
O2 Eu1 N2B 75.2(2)
O1 Eu1 N2B 110.76(19)
N2A' Eu1 N2B 143.0(2)
O2 Eu1 N2B' 104.5(2)
O1 Eu1 N2B' 70.50(19)
N2A' Eu1 N2B' 87.5(2)
N2B Eu1 N2B' 62.9(2)
O2 Eu1 N2A 82.4(2)
O1 Eu1 N2A 72.41(19)
N2A' Eu1 N2A 62.7(2)
N2B Eu1 N2A 154.1(2)
N2B' Eu1 N2A 137.0(2)
O2 Eu1 Cl2 144.76(14)
O1 Eu1 Cl2 140.01(14)
N2A' Eu1 Cl2 77.31(14)
N2B Eu1 Cl2 75.90(15)
N2B' Eu1 Cl2 79.33(15)
N2A Eu1 Cl2 119.08(16)
O2 Eu1 Cl1 77.52(14)
O1 Eu1 Cl1 136.48(13)
N2A' Eu1 Cl1 113.09(15)
N2B Eu1 Cl1 87.62(16)
N2B' Eu1 Cl1 147.97(17)
N2A Eu1 Cl1 74.98(16)
Cl2 Eu1 Cl1 81.60(7)
Eu1 O1 H1OB 136.8
Eu1 O1 H1OA 127.6
H1OB O1 H1OA 93.9
Eu1 O2 H2OA 116.2
Eu1 O2 H2OB 135.7
H2OA O2 H2OB 107.4
H3OA O3 H3OB 120.1
C3B N2B C1B 118.9(7)
C3B N2B Eu1 118.7(5)
C1B N2B Eu1 121.3(5)
C3A N2A C1A 118.0(7)
C3A N2A Eu1 120.0(6)
C1A N2A Eu1 121.8(5)
C3B' N2B' C1B' 117.4(7)
C3B' N2B' Eu1 122.1(6)
C1B' N2B' Eu1 120.3(6)
C3A' N2A' C1A' 116.7(7)
C3A' N2A' Eu1 121.4(5)
C1A' N2A' Eu1 121.9(5)
N2B' C1B' C6B' 120.7(8)
N2B' C1B' C1B 116.6(7)
C6B' C1B' C1B 122.6(8)
N2B C1B C6B 120.4(8)
N2B C1B C1B' 116.3(7)
C6B C1B C1B' 123.3(8)
N2A C1A C6A 120.5(8)
N2A C1A C1A' 116.0(7)
C6A C1A C1A' 123.5(8)
N2A' C1A' C6A' 120.8(8)
N2A' C1A' C1A 117.3(7)
C6A' C1A' C1A 121.9(7)
N2B C3B C4B 123.5(8)
N2B C3B H3BA 118.2
C4B C3B H3BA 118.2
N2A C3A C4A 123.7(9)
N2A C3A H3AA 118.2
C4A C3A H3AA 118.2
N2B' C3B' C4B' 124.4(8)
N2B' C3B' H3BB 117.8
C4B' C3B' H3BB 117.8
N2A' C3A' C4A' 125.5(8)
N2A' C3A' H3AB 117.3
C4A' C3A' H3AB 117.3
C5B C4B C3B 116.7(8)
C5B C4B H4BA 121.7
C3B C4B H4BA 121.7
C5B' C4B' C3B' 117.4(9)
C5B' C4B' H4BB 121.3
C3B' C4B' H4BB 121.3
C3A' C4A' C5A' 117.9(8)
C3A' C4A' H4AA 121.1
C5A' C4A' H4AA 121.1
C5A C4A C3A 117.9(9)
C5A C4A H4AB 121.1
C3A C4A H4AB 121.1
C6B' C5B' C4B' 119.4(8)
C6B' C5B' H5BA 120.3
C4B' C5B' H5BA 120.3
C4A' C5A' C6A' 117.7(8)
C4A' C5A' H5AA 121.2
C6A' C5A' H5AA 121.2
C6A C5A C4A 118.7(8)
C6A C5A H5AB 120.7
C4A C5A H5AB 120.7
C6B C5B C4B 119.7(8)
C6B C5B H5BB 120.1
C4B C5B H5BB 120.1
C5B C6B C1B 120.7(8)
C5B C6B H6BA 119.7
C1B C6B H6BA 119.7
C1A' C6A' C5A' 121.4(8)
C1A' C6A' H6AA 119.3
C5A' C6A' H6AA 119.3
C5A C6A C1A 121.2(8)
C5A C6A H6AB 119.4
C1A C6A H6AB 119.4
C5B' C6B' C1B' 120.6(8)
C5B' C6B' H6BB 119.7
C1B' C6B' H6BB 119.7
O1' Eu1' O2' 74.11(19)
O1' Eu1' N2D' 142.7(2)
O2' Eu1' N2D' 104.6(2)
O1' Eu1' N2D 81.5(2)
O2' Eu1' N2D 75.4(2)
N2D' Eu1' N2D 62.7(2)
O1' Eu1' N2C 69.99(19)
O2' Eu1' N2C 85.3(2)
N2D' Eu1' N2C 147.2(2)
N2D Eu1' N2C 149.1(2)
O1' Eu1' N2C' 110.3(2)
O2' Eu1' N2C' 141.6(2)
N2D' Eu1' N2C' 93.8(2)
N2D Eu1' N2C' 142.5(2)
N2C Eu1' N2C' 62.7(2)
O1' Eu1' Cl1' 133.41(14)
O2' Eu1' Cl1' 73.98(15)
N2D' Eu1' Cl1' 78.42(16)
N2D Eu1' Cl1' 121.19(17)
N2C Eu1' Cl1' 74.40(15)
N2C' Eu1' Cl1' 77.24(15)
O1' Eu1' Cl2' 76.70(13)
O2' Eu1' Cl2' 139.74(15)
N2D' Eu1' Cl2' 82.85(15)
N2D Eu1' Cl2' 73.43(16)
N2C Eu1' Cl2' 109.89(15)
N2C' Eu1' Cl2' 74.99(15)
Cl1' Eu1' Cl2' 145.19(8)
Eu1' O1' H1OC 140.0
Eu1' O1' H1OD 124.7
H1OC O1' H1OD 92.4
Eu1' O2' H2OD 138.0
Eu1' O2' H2OC 120.9
H2OD O2' H2OC 101.1
H3OC O3' H3OD 92.2
N2D C1D C6D 120.5(10)
N2D C1D C1D' 115.6(8)
C6D C1D C1D' 124.0(9)
N2C' C1C' C6C' 120.8(8)
N2C' C1C' C1C 115.1(8)
C6C' C1C' C1C 124.1(8)
N2D' C1D' C6D' 119.9(9)
N2D' C1D' C1D 117.9(8)
C6D' C1D' C1D 122.2(9)
N2C C1C C6C 121.3(8)
N2C C1C C1C' 118.6(7)
C6C C1C C1C' 120.1(8)
C3C N2C C1C 117.8(7)
C3C N2C Eu1' 120.9(6)
C1C N2C Eu1' 121.1(5)
C3D N2D C1D 117.0(8)
C3D N2D Eu1' 120.1(6)
C1D N2D Eu1' 120.5(6)
C3D' N2D' C1D' 118.6(8)
C3D' N2D' Eu1' 120.6(6)
C1D' N2D' Eu1' 120.8(6)
C3C' N2C' C1C' 117.3(8)
C3C' N2C' Eu1' 120.4(6)
C1C' N2C' Eu1' 122.1(6)
N2C C3C C4C 124.3(8)
N2C C3C H3CA 117.8
C4C C3C H3CA 117.8
N2D C3D C4D 124.0(10)
N2D C3D H3DA 118.0
C4D C3D H3DA 118.0
N2C' C3C' C4C' 123.1(8)
N2C' C3C' H3CB 118.5
C4C' C3C' H3CB 118.5
N2D' C3D' C4D' 123.2(9)
N2D' C3D' H3DB 118.4
C4D' C3D' H3DB 118.4
C4D C5D C6D 117.8(9)
C4D C5D H5DA 121.1
C6D C5D H5DA 121.1
C5C C4C C3C 117.9(8)
C5C C4C H4CA 121.1
C3C C4C H4CA 121.1
C3D' C4D' C5D' 118.4(10)
C3D' C4D' H4DA 120.8
C5D' C4D' H4DA 120.8
C5C' C4C' C3C' 118.4(9)
C5C' C4C' H4CB 120.8
C3C' C4C' H4CB 120.8
C5D C4D C3D 119.5(10)
C5D C4D H4DB 120.3
C3D C4D H4DB 120.3
C4C C5C C6C 120.2(8)
C4C C5C H5CA 119.9
C6C C5C H5CA 119.9
C6C' C5C' C4C' 120.0(9)
C6C' C5C' H5CB 120.0
C4C' C5C' H5CB 120.0
C6D' C5D' C4D' 119.4(9)
C6D' C5D' H5DB 120.3
C4D' C5D' H5DB 120.3
C5D' C6D' C1D' 120.3(9)
C5D' C6D' H6DA 119.8
C1D' C6D' H6DA 119.8
C5C C6C C1C 118.4(8)
C5C C6C H6CA 120.8
C1C C6C H6CA 120.8
C5C' C6C' C1C' 120.4(8)
C5C' C6C' H6CB 119.8
C1C' C6C' H6CB 119.8
C5D C6D C1D 121.2(10)
C5D C6D H6DB 119.4
C1D C6D H6DB 119.4

loop_
_geom_bond_atom_site_label_1
_geom_bond_atom_site_label_2
_geom_bond_distance
Eu1 O2 2.405(6)
Eu1 O1 2.419(5)
Eu1 N2A' 2.558(7)
Eu1 N2B 2.563(7)
Eu1 N2B' 2.571(7)
Eu1 N2A 2.579(6)
Eu1 Cl2 2.706(2)
Eu1 Cl1 2.742(2)
O1 H1OB 0.8500
O1 H1OA 0.8499
O2 H2OA 0.8500
O2 H2OB 0.8500
O3 H3OA 0.8500
O3 H3OB 0.8500
N2B C3B 1.329(10)
N2B C1B 1.346(10)
N2A C3A 1.328(10)
N2A C1A 1.364(10)
N2B' C3B' 1.339(11)
N2B' C1B' 1.373(10)
N2A' C3A' 1.343(10)
N2A' C1A' 1.364(9)
C1B' C6B' 1.386(11)
C1B' C1B 1.466(11)
C1B C6B 1.381(11)
C1A C6A 1.374(10)
C1A C1A' 1.450(11)
C1A' C6A' 1.385(11)
C3B C4B 1.401(11)
C3B H3BA 0.9500
C3A C4A 1.396(11)
C3A H3AA 0.9500
C3B' C4B' 1.393(12)
C3B' H3BB 0.9500
C3A' C4A' 1.370(11)
C3A' H3AB 0.9500
C4B C5B 1.384(11)
C4B H4BA 0.9500
C4B' C5B' 1.380(12)
C4B' H4BB 0.9500
C4A' C5A' 1.394(11)
C4A' H4AA 0.9500
C4A C5A 1.376(12)
C4A H4AB 0.9500
C5B' C6B' 1.377(12)
C5B' H5BA 0.9500
C5A' C6A' 1.382(11)
C5A' H5AA 0.9500
C5A C6A 1.370(11)
C5A H5AB 0.9500
C5B C6B 1.361(12)
C5B H5BB 0.9500
C6B H6BA 0.9500
C6A' H6AA 0.9500
C6A H6AB 0.9500
C6B' H6BB 0.9500
Eu1' O1' 2.333(6)
Eu1' O2' 2.363(6)
Eu1' N2D' 2.587(7)
Eu1' N2D 2.596(7)
Eu1' N2C 2.596(6)
Eu1' N2C' 2.596(7)
Eu1' Cl1' 2.679(2)
Eu1' Cl2' 2.718(2)
O1' H1OC 0.8500
O1' H1OD 0.8499
O2' H2OD 0.8501
O2' H2OC 0.8500
O3' H3OC 0.8500
O3' H3OD 0.8501
C1D N2D 1.366(11)
C1D C6D 1.392(13)
C1D C1D' 1.464(13)
C1C' N2C' 1.368(9)
C1C' C6C' 1.387(11)
C1C' C1C 1.469(11)
C1D' N2D' 1.360(11)
C1D' C6D' 1.399(12)
C1C N2C 1.345(10)
C1C C6C 1.399(10)
N2C C3C 1.329(10)
N2D C3D 1.336(11)
N2D' C3D' 1.338(11)
N2C' C3C' 1.361(10)
C3C C4C 1.377(10)
C3C H3CA 0.9500
C3D C4D 1.382(12)
C3D H3DA 0.9500
C3C' C4C' 1.374(12)
C3C' H3CB 0.9500
C3D' C4D' 1.365(12)
C3D' H3DB 0.9500
C5D C4D 1.356(12)
C5D C6D 1.373(13)
C5D H5DA 0.9500
C4C C5C 1.349(11)
C4C H4CA 0.9500
C4D' C5D' 1.384(13)
C4D' H4DA 0.9500
C4C' C5C' 1.374(11)
C4C' H4CB 0.9500
C4D H4DB 0.9500
C5C C6C 1.387(11)
C5C H5CA 0.9500
C5C' C6C' 1.352(11)
C5C' H5CB 0.9500
C5D' C6D' 1.352(13)
C5D' H5DB 0.9500
C6D' H6DA 0.9500
C6C H6CA 0.9500
C6C' H6CB 0.9500
C6D H6DB 0.9500

loop_
_geom_hbond_atom_site_label_D
_geom_hbond_atom_site_label_H
_geom_hbond_atom_site_label_A
_geom_hbond_distance_DH
_geom_hbond_distance_HA
_geom_hbond_distance_DA
_geom_hbond_angle_DHA
_geom_hbond_site_symmetry_A
O1 H1OB Cl1 0.85 2.26 3.071(6) 159 1_655
O1 H1OA Cl3 0.85 2.27 3.095(6) 163 1_655
O2 H2OA Cl3 0.85 2.23 3.080(6) 179 1_655
O2 H2OB O3 0.85 1.78 2.634(8) 179 1_555
O3 H3OA Cl3 0.85 2.33 3.155(6) 163 1_555
O3 H3OB Cl3' 0.85 2.29 3.138(7) 180 2_667
O1' H1OC Cl1' 0.85 2.11 2.915(6) 157 1_455
O1' H1OD Cl3' 0.85 2.27 3.110(6) 167 1_455
O2' H2OD O3' 0.85 1.84 2.670(9) 166 1_555
O2' H2OC Cl3' 0.85 2.25 3.094(6) 173 1_455
O3' H3OC Cl3' 0.85 2.43 3.239(7) 159 1_555
O3' H3OD Cl3 0.85 2.39 3.182(6) 156 2_567
